data_4110814
loop_
_publ_author_name
'Olivier Mentr\'e'
'El Mostafa Ketatni'
'Marie Colmont'
'Marielle Huv\'e'
'Francis Abraham'
'Vaclav Petricek'

_publ_section_title
;
 Structural Features of the Modulated BiCu2(P1-xVx)O6 Solid Solution; 4-D
 Treatment of x=0.87 Compound and Magnetic Spin-Gap to Gapless Transition
 in New Cu2+ Two-Leg Ladder Systems
;
_journal_name_full 'Journal of the American Chemical Society'
_journal_page_first 10857
_journal_page_last 10867
_journal_paper_doi 10.1021/ja0631091
_journal_volume 128
_journal_year 2006
_chemical_formula_sum 'Bi Cu2 O6 P0.32 V0.68'
_chemical_formula_weight 472.2
_chemical_name_common 'bismuth copper oxide vanado-phosphate'
_chemical_name_systematic ' ?'
_space_group_IT_number 62
_symmetry_cell_setting orthorhombic
_symmetry_space_group_name_Hall '-P 2ac 2n'
_symmetry_space_group_name_H-M 'P n m a'
_cell_angle_alpha 90
_cell_angle_beta 90
_cell_angle_gamma 90
_cell_formula_units_Z 4
_cell_length_a 11.884(3)
_cell_length_b 5.237(1)
_cell_length_c 7.808(2)
_cell_volume 485.9(2)
_computing_publication_material '(Jana2000; Petricek and Dusek, 2000)'
_computing_structure_refinement '(Jana2000; Petricek and Dusek, 2000)'
_diffrn_ambient_temperature 293
_diffrn_measured_fraction_theta_full 0.95
_diffrn_radiation_type 'Mo K\a'
_diffrn_radiation_wavelength 0.71073
_diffrn_reflns_av_R_equivalents 0.0364
_diffrn_reflns_av_sigmaI/netI 0.0284
_diffrn_reflns_limit_h_max 15
_diffrn_reflns_limit_h_min -15
_diffrn_reflns_limit_k_max 7
_diffrn_reflns_limit_k_min -7
_diffrn_reflns_limit_l_max 10
_diffrn_reflns_limit_l_min -10
_diffrn_reflns_number 3151
_diffrn_reflns_theta_full 15.77
_diffrn_reflns_theta_max 28.93
_diffrn_reflns_theta_min 3.12
_exptl_absorpt_coefficient_mu 24.137
_exptl_absorpt_correction_T_max 1.000
_exptl_absorpt_correction_T_min 1.000
_exptl_absorpt_correction_type none
_exptl_crystal_density_diffrn 3.231
_exptl_crystal_F_000 827
_refine_diff_density_max 2.10
_refine_diff_density_min -2.37
_refine_ls_extinction_coef 0.0094(13)
_refine_ls_extinction_method 'B-C type 1 gaussian isotropic (Becker & Coppens, 1974)'
_refine_ls_goodness_of_fit_gt 1.98
_refine_ls_goodness_of_fit_ref 1.93
_refine_ls_number_parameters 52
_refine_ls_number_reflns 589
_refine_ls_R_factor_all 0.0315
_refine_ls_R_factor_gt 0.0266
_refine_ls_shift/su_max 0.0411
_refine_ls_shift/su_mean 0.0057
_refine_ls_structure_factor_coef F
_refine_ls_weighting_details w=1/\s^2^(F)
_refine_ls_weighting_scheme sigma
_refine_ls_wR_factor_gt 0.0251
_refine_ls_wR_factor_ref 0.0257
_reflns_number_gt 538
_reflns_number_total 589
_reflns_threshold_expression I>3\s(I)
_cod_data_source_file ja0631091si20060504_025907.cif
_cod_data_source_block (I)
_cod_original_cell_volume 486.0541
_cod_original_sg_symbol_Hall '-P -2zac;-2xn'
_cod_original_formula_sum 'Bi1 Cu2 O6 P0.32 V0.68'
_cod_database_code 4110814

loop_
_symmetry_equiv_pos_site_id
_symmetry_equiv_pos_as_xyz
1 x,y,z
2 1/2+x,y,1/2-z
3 1/2-x,1/2+y,1/2+z
4 -x,1/2+y,-z
5 -x,-y,-z
6 1/2-x,-y,1/2+z
7 1/2+x,1/2-y,1/2-z
8 x,1/2-y,z

loop_
_atom_site_label
_atom_site_type_symbol
_atom_site_fract_x
_atom_site_fract_y
_atom_site_fract_z
_atom_site_adp_type
_atom_site_U_iso_or_equiv
_atom_site_symmetry_multiplicity
_atom_site_occupancy
_atom_site_calc_flag
Bi1 Bi 0.10519(4) 0.25 0.02304(6) Uani 0.01182(15) 4 1 d
Cu1 Cu 0.08707(14) 0.75 0.68420(18) Uani 0.0123(5) 4 1 d
Cu2 Cu 0.07060(14) 0.75 0.31614(19) Uani 0.0130(5) 4 1 d
O1 O -0.0052(5) 1.0035(10) 0.1748(7) Uiso 0.0107(12) 8 1 d
V1 V 0.1968(2) 0.25 0.4664(3) Uani 0.0088(8) 4 0.321(8) d
P2 P 0.196783 0.25 0.466444 Uani 0.0088(8) 4 0.679(8) d
O2 O 0.1213(5) -0.0028(11) 0.4935(6) Uani 0.0188(19) 8 1 d
O3 O 0.2397(8) 0.25 0.2737(10) Uani 0.018(3) 4 1 d
O4 O 0.2998(8) 0.25 0.5905(12) Uani 0.022(3) 4 1 d

loop_
_atom_site_aniso_label
_atom_site_aniso_type_symbol
_atom_site_aniso_U_11
_atom_site_aniso_U_22
_atom_site_aniso_U_33
_atom_site_aniso_U_12
_atom_site_aniso_U_13
_atom_site_aniso_U_23
Bi1 Bi 0.0124(3) 0.0137(3) 0.0093(2) 0 0.0008(2) 0
Cu1 Cu 0.0175(10) 0.0115(7) 0.0078(7) 0 0.0028(6) 0
Cu2 Cu 0.0188(10) 0.0114(8) 0.0089(7) 0 -0.0044(6) 0
V1 V 0.0104(15) 0.0094(13) 0.0067(13) 0 -0.0007(10) 0
P2 P 0.0104(15) 0.0094(13) 0.0067(13) 0 -0.0007(10) 0
O2 O 0.023(4) 0.023(3) 0.011(3) -0.003(3) -0.001(3) 0.001(2)
O3 O 0.028(6) 0.020(5) 0.006(4) 0 0.004(4) 0
O4 O 0.019(5) 0.015(4) 0.033(5) 0 -0.017(4) 0

loop_
_atom_type_symbol
_atom_type_scat_dispersion_real
_atom_type_scat_dispersion_imag
_atom_type_scat_source
_atom_type_scat_Cromer_Mann_a1
_atom_type_scat_Cromer_Mann_b1
_atom_type_scat_Cromer_Mann_a2
_atom_type_scat_Cromer_Mann_b2
_atom_type_scat_Cromer_Mann_a3
_atom_type_scat_Cromer_Mann_b3
_atom_type_scat_Cromer_Mann_a4
_atom_type_scat_Cromer_Mann_b4
_atom_type_scat_Cromer_Mann_c
O 0.011 0.006 'International Tables Vol C Tables  4.2.6.8 and 6.1.1.4' 3.0485 13.2771 2.2868 5.7011 1.5463 0.3239 0.867 32.908901 0.2508
P 0.102 0.094 'International Tables Vol C Tables  4.2.6.8 and 6.1.1.4' 6.4345 1.9067 4.1791 27.157 1.78 0.526 1.4908 68.164497 1.1149
V 0.301 0.529 'International Tables Vol C Tables  4.2.6.8 and 6.1.1.4' 10.2971 6.8657 7.3511 0.4385 2.0703 26.893801 2.0571 102.477997 1.2199
Cu 0.320 1.265 'International Tables Vol C Tables  4.2.6.8 and 6.1.1.4' 13.338 3.5828 7.1676 0.247 5.6158 11.3966 1.6735 64.812599 1.191
Bi -4.108 10.257 'International Tables Vol C Tables  4.2.6.8 and 6.1.1.4' 33.3689 0.704 12.951 2.9238 16.5877 8.7937 6.4692 48.0093 13.5782
